data_7717446
loop_
_publ_author_name
'Wojnowski, Tomasz'
'Ordyszewska, Anna'
'Halenka, Hanna'
'Anusiewicz, Iwona'
'Chojnacki, Jaros\/law'
'Kaniewska-Laskowska, Kinga'
'Grubba, Rafa\/l'

_publ_section_title
;
 Activation of small molecules by ambiphilic NHC-stabilized
 phosphinoborenium cation: formation of boreniums with B-O-C, B-O-B, and
 B-O-P structural motifs
;
_journal_name_full 'Dalton Transactions'
_journal_paper_doi 10.1039/D4DT02656J
_journal_year 2024
_chemical_formula_moiety 'C21 H44 B N3 O P +, C6 H4 F2, Br - '
_chemical_formula_sum 'C27 H48 B Br F2 N3 O P'
_chemical_formula_weight 590.37
_space_group_crystal_system orthorhombic
_space_group_IT_number 19
_space_group_name_Hall 'P 2ac 2ab'
_space_group_name_H-M_alt 'P 21 21 21'
_atom_sites_solution_hydrogens geom
_atom_sites_solution_primary dual
_atom_sites_solution_secondary difmap
_audit_creation_date 2024-04-19
_audit_creation_method
;
Olex2 1.2
(compiled 2018.05.29 svn.r3508 for OlexSys, GUI svn.r5506)
;
_audit_update_record
;
2024-07-03 deposited with the CCDC.	2024-11-04 downloaded from the CCDC.
;
_cell_angle_alpha 90
_cell_angle_beta 90
_cell_angle_gamma 90
_cell_formula_units_Z 4
_cell_length_a 10.6429(2)
_cell_length_b 16.5905(5)
_cell_length_c 18.1520(4)
_cell_measurement_reflns_used 75123
_cell_measurement_temperature 120
_cell_measurement_theta_max 29.63
_cell_measurement_theta_min 2.22
_cell_volume 3205.12(13)
_computing_cell_refinement 'X-Area Recipe 1.34.0.0 (STOE, 2019)'
_computing_data_collection 'X-Area WinXpose 2.0.22.0 (STOE, 2016)'
_computing_data_reduction 'X-Area Integrate 1.77.0.0 (STOE, 2019) X-Area X-Red32 1.65.0.0 (STOE, 2018)'
_computing_molecular_graphics 'Olex2 (Dolomanov et al., 2009)'
_computing_publication_material 'Olex2 (Dolomanov et al., 2009)'
_computing_structure_refinement 'ShelXL (Sheldrick, 2015)'
_computing_structure_solution 'ShelXT (Sheldrick, 2015)'
_diffrn_ambient_temperature 120.0
_diffrn_detector_area_resol_mean 6.67
_diffrn_measured_fraction_theta_full 0.999
_diffrn_measured_fraction_theta_max 0.991
_diffrn_measurement_device_type 'STOE IPDS 2T'
_diffrn_measurement_method 'rotation method, \w scans'
_diffrn_radiation_type MoK\a
_diffrn_radiation_wavelength 0.71073
_diffrn_reflns_av_R_equivalents 0.0360
_diffrn_reflns_av_unetI/netI 0.0217
_diffrn_reflns_Laue_measured_fraction_full 0.999
_diffrn_reflns_Laue_measured_fraction_max 0.991
_diffrn_reflns_limit_h_max 14
_diffrn_reflns_limit_h_min -14
_diffrn_reflns_limit_k_max 22
_diffrn_reflns_limit_k_min -22
_diffrn_reflns_limit_l_max 24
_diffrn_reflns_limit_l_min -24
_diffrn_reflns_number 40069
_diffrn_reflns_point_group_measured_fraction_full 1.000
_diffrn_reflns_point_group_measured_fraction_max 0.988
_diffrn_reflns_theta_full 25.242
_diffrn_reflns_theta_max 29.304
_diffrn_reflns_theta_min 2.218
_exptl_absorpt_coefficient_mu 1.367
_exptl_absorpt_correction_T_max 0.8451
_exptl_absorpt_correction_T_min 0.6302
_exptl_absorpt_correction_type integration
_exptl_absorpt_process_details
'STOE X-Red32, absorption correction by Gaussian integration, analogous to P. Coppens, "The Evaluation of Absorption and Extinction in Single-Crystal Structure Analysis", published in F. R. Ahmed (Editor), "Crystallographic Computing", Munksgaard, Copenhagen (1970), 255 - 270'
_exptl_crystal_colour colourless
_exptl_crystal_colour_primary colourless
_exptl_crystal_density_diffrn 1.223
_exptl_crystal_density_method 'not measured'
_exptl_crystal_description fragment
_exptl_crystal_F_000 1248
_exptl_crystal_size_max 0.41
_exptl_crystal_size_mid 0.25
_exptl_crystal_size_min 0.15
_refine_diff_density_max 1.219
_refine_diff_density_min -0.289
_refine_diff_density_rms 0.070
_refine_ls_abs_structure_details
;
 Flack x determined using 3250 quotients [(I+)-(I-)]/[(I+)+(I-)]
 (Parsons, Flack and Wagner, Acta Cryst. B69 (2013) 249-259).
;
_refine_ls_abs_structure_Flack -0.004(5)
_refine_ls_extinction_method none
_refine_ls_goodness_of_fit_ref 1.146
_refine_ls_hydrogen_treatment constr
_refine_ls_matrix_type full
_refine_ls_number_parameters 339
_refine_ls_number_reflns 8655
_refine_ls_number_restraints 0
_refine_ls_restrained_S_all 1.146
_refine_ls_R_factor_all 0.0527
_refine_ls_R_factor_gt 0.0444
_refine_ls_shift/su_max 0.001
_refine_ls_shift/su_mean 0.000
_refine_ls_structure_factor_coef Fsqd
_refine_ls_weighting_details 'w=1/[\s^2^(Fo^2^)+(0.0428P)^2^+3.1077P] where P=(Fo^2^+2Fc^2^)/3'
_refine_ls_weighting_scheme calc
_refine_ls_wR_factor_gt 0.1029
_refine_ls_wR_factor_ref 0.1101
_reflns_Friedel_coverage 0.798
_reflns_Friedel_fraction_full 1.000
_reflns_Friedel_fraction_max 0.985
_reflns_number_gt 7952
_reflns_number_total 8655
_reflns_threshold_expression 'I > 2\s(I)'
_cod_data_source_file d4dt02656j2.cif
_cod_data_source_block 4_Br
_cod_database_code 7717446
_shelx_shelxl_version_number 2018/3
_shelx_space_group_comment
;
The symmetry employed for this shelxl refinement is uniquely defined
by the following loop, which should always be used as a source of
symmetry information in preference to the above space-group names.
They are only intended as comments.
;
_shelx_estimated_absorpt_t_max 0.821
_shelx_estimated_absorpt_t_min 0.604
_olex2_refinement_description
;
1. Fixed Uiso
 At 1.2 times of:
  All C(H) groups
 At 1.5 times of:
  All C(H,H,H) groups
2.a Ternary CH refined with riding coordinates:
 C8(H8), C11(H11)
2.b Aromatic/amide H refined with riding coordinates:
 C24(H24), C25(H25), C26(H26), C27(H27)
2.c Idealised Me refined as rotating group:
 C4(H4A,H4B,H4C), C5(H5A,H5B,H5C), C6(H6A,H6B,H6C), C7(H7A,H7B,H7C), C9(H9A,
 H9B,H9C), C10(H10A,H10B,H10C), C12(H12A,H12B,H12C), C13(H13A,H13B,H13C),
 C15(H15A,H15B,H15C), C16(H16A,H16B,H16C), C17(H17A,H17B,H17C), C19(H19A,H19B,
 H19C), C20(H20A,H20B,H20C), C21(H21A,H21B,H21C)
;
_olex2_submission_special_instructions 'No special instructions were received'

loop_
_space_group_symop_operation_xyz
'x, y, z'
'-x+1/2, -y, z+1/2'
'-x, y+1/2, -z+1/2'
'x+1/2, -y+1/2, -z'

loop_
_atom_site_label
_atom_site_type_symbol
_atom_site_fract_x
_atom_site_fract_y
_atom_site_fract_z
_atom_site_U_iso_or_equiv
_atom_site_adp_type
_atom_site_occupancy
_atom_site_site_symmetry_order
_atom_site_calc_flag
_atom_site_refinement_flags_posn
_atom_site_refinement_flags_adp
_atom_site_refinement_flags_occupancy
_atom_site_disorder_assembly
_atom_site_disorder_group
Br1 Br 0.55048(4) 0.30975(2) 0.90644(2) 0.03250(10) Uani 1 1 d . . . . .
P1 P 0.47808(10) 0.29477(6) 0.31439(5) 0.0281(2) Uani 1 1 d . . . . .
O1 O 0.4978(3) 0.37794(15) 0.26403(14) 0.0276(5) Uani 1 1 d . . . . .
N1 N 0.4572(3) 0.26467(17) 0.10140(17) 0.0246(6) Uani 1 1 d . . . . .
N2 N 0.6404(3) 0.24538(18) 0.14957(17) 0.0231(6) Uani 1 1 d . . . . .
N3 N 0.5422(3) 0.45355(17) 0.15316(17) 0.0247(6) Uani 1 1 d . . . . .
C1 C 0.5437(3) 0.29765(19) 0.14624(18) 0.0225(6) Uani 1 1 d . . . . .
C2 C 0.4983(4) 0.1900(2) 0.07732(18) 0.0267(7) Uani 1 1 d . . . . .
C3 C 0.6133(4) 0.1776(2) 0.10715(19) 0.0246(7) Uani 1 1 d . . . . .
C4 C 0.3439(4) 0.3049(3) 0.0741(2) 0.0309(8) Uani 1 1 d . . . . .
H4A H 0.331311 0.355394 0.101138 0.046 Uiso 1 1 calc GR . . . .
H4B H 0.271061 0.269654 0.081545 0.046 Uiso 1 1 calc GR . . . .
H4C H 0.353492 0.316500 0.021514 0.046 Uiso 1 1 calc GR . . . .
C5 C 0.4194(4) 0.1399(3) 0.0271(2) 0.0349(9) Uani 1 1 d . . . . .
H5A H 0.334663 0.134706 0.047781 0.052 Uiso 1 1 calc GR . . . .
H5B H 0.457058 0.086261 0.022047 0.052 Uiso 1 1 calc GR . . . .
H5C H 0.414567 0.165695 -0.021325 0.052 Uiso 1 1 calc GR . . . .
C6 C 0.7030(4) 0.1086(2) 0.1001(2) 0.0296(8) Uani 1 1 d . . . . .
H6A H 0.787159 0.129190 0.089065 0.044 Uiso 1 1 calc GR . . . .
H6B H 0.675309 0.072951 0.060258 0.044 Uiso 1 1 calc GR . . . .
H6C H 0.705104 0.078388 0.146530 0.044 Uiso 1 1 calc GR . . . .
C7 C 0.7562(4) 0.2576(2) 0.1910(2) 0.0304(8) Uani 1 1 d . . . . .
H7A H 0.762697 0.314248 0.205758 0.046 Uiso 1 1 calc GR . . . .
H7B H 0.828349 0.243250 0.160148 0.046 Uiso 1 1 calc GR . . . .
H7C H 0.755394 0.223397 0.235072 0.046 Uiso 1 1 calc GR . . . .
C8 C 0.5226(4) 0.5336(2) 0.1882(2) 0.0271(7) Uani 1 1 d . . . . .
H8 H 0.546767 0.574659 0.150512 0.033 Uiso 1 1 calc R . . . .
C9 C 0.3845(4) 0.5477(3) 0.2048(3) 0.0402(10) Uani 1 1 d . . . . .
H9A H 0.335773 0.543209 0.159210 0.060 Uiso 1 1 calc GR . . . .
H9B H 0.373553 0.601698 0.225726 0.060 Uiso 1 1 calc GR . . . .
H9C H 0.355148 0.507288 0.240239 0.060 Uiso 1 1 calc GR . . . .
C10 C 0.6058(5) 0.5486(3) 0.2541(3) 0.0438(11) Uani 1 1 d . . . . .
H10A H 0.585435 0.509806 0.293062 0.066 Uiso 1 1 calc GR . . . .
H10B H 0.592106 0.603468 0.272344 0.066 Uiso 1 1 calc GR . . . .
H10C H 0.694031 0.542175 0.239739 0.066 Uiso 1 1 calc GR . . . .
C11 C 0.5793(4) 0.4563(2) 0.0743(2) 0.0323(9) Uani 1 1 d . . . . .
H11 H 0.581930 0.399383 0.056155 0.039 Uiso 1 1 calc R . . . .
C12 C 0.4851(6) 0.5015(3) 0.0262(3) 0.0455(12) Uani 1 1 d . . . . .
H12A H 0.399785 0.483591 0.038193 0.068 Uiso 1 1 calc GR . . . .
H12B H 0.502686 0.490480 -0.025783 0.068 Uiso 1 1 calc GR . . . .
H12C H 0.492402 0.559524 0.035488 0.068 Uiso 1 1 calc GR . . . .
C13 C 0.7114(5) 0.4908(3) 0.0656(3) 0.0469(13) Uani 1 1 d . . . . .
H13A H 0.712744 0.546505 0.083658 0.070 Uiso 1 1 calc GR . . . .
H13B H 0.735341 0.489940 0.013484 0.070 Uiso 1 1 calc GR . . . .
H13C H 0.770833 0.458272 0.094119 0.070 Uiso 1 1 calc GR . . . .
C14 C 0.5655(5) 0.3257(3) 0.3995(3) 0.0444(11) Uani 1 1 d . . . . .
C15 C 0.7021(6) 0.3358(5) 0.3761(4) 0.073(2) Uani 1 1 d . . . . .
H15A H 0.732123 0.285609 0.353730 0.110 Uiso 1 1 calc GR . . . .
H15B H 0.753536 0.348620 0.419292 0.110 Uiso 1 1 calc GR . . . .
H15C H 0.708404 0.379693 0.340135 0.110 Uiso 1 1 calc GR . . . .
C16 C 0.5549(14) 0.2564(6) 0.4539(5) 0.146(6) Uani 1 1 d . . . . .
H16A H 0.469281 0.254392 0.473706 0.219 Uiso 1 1 calc GR . . . .
H16B H 0.614577 0.264663 0.494376 0.219 Uiso 1 1 calc GR . . . .
H16C H 0.574030 0.205593 0.428856 0.219 Uiso 1 1 calc GR . . . .
C17 C 0.5249(6) 0.4035(5) 0.4366(4) 0.072(2) Uani 1 1 d . . . . .
H17A H 0.524051 0.447195 0.400337 0.107 Uiso 1 1 calc GR . . . .
H17B H 0.583959 0.416716 0.476251 0.107 Uiso 1 1 calc GR . . . .
H17C H 0.440469 0.396705 0.457273 0.107 Uiso 1 1 calc GR . . . .
C18 C 0.3043(4) 0.2988(3) 0.3308(2) 0.0314(8) Uani 1 1 d . . . . .
C19 C 0.2656(6) 0.2222(4) 0.3736(4) 0.0631(18) Uani 1 1 d . . . . .
H19A H 0.295104 0.174381 0.347002 0.095 Uiso 1 1 calc GR . . . .
H19B H 0.173921 0.220258 0.378083 0.095 Uiso 1 1 calc GR . . . .
H19C H 0.303390 0.223296 0.422833 0.095 Uiso 1 1 calc GR . . . .
C20 C 0.2492(6) 0.3732(3) 0.3664(3) 0.0512(13) Uani 1 1 d . . . . .
H20A H 0.275710 0.375787 0.418102 0.077 Uiso 1 1 calc GR . . . .
H20B H 0.157317 0.370772 0.363944 0.077 Uiso 1 1 calc GR . . . .
H20C H 0.278933 0.421313 0.340399 0.077 Uiso 1 1 calc GR . . . .
C21 C 0.2471(4) 0.2900(4) 0.2539(3) 0.0466(12) Uani 1 1 d . . . . .
H21A H 0.254984 0.341182 0.227266 0.070 Uiso 1 1 calc GR . . . .
H21B H 0.158064 0.275706 0.258284 0.070 Uiso 1 1 calc GR . . . .
H21C H 0.291560 0.247620 0.226861 0.070 Uiso 1 1 calc GR . . . .
B1 B 0.5283(4) 0.3807(2) 0.1904(2) 0.0236(7) Uani 1 1 d . . . . .
F1 F 0.4027(4) 0.3627(2) 0.6310(2) 0.0671(10) Uani 1 1 d . . . . .
F2 F 0.3716(4) 0.5073(2) 0.56709(18) 0.0609(9) Uani 1 1 d . . . . .
C22 C 0.4440(5) 0.4288(3) 0.6666(3) 0.0471(11) Uani 1 1 d . . . . .
C23 C 0.4286(5) 0.5032(3) 0.6339(3) 0.0452(11) Uani 1 1 d . . . . .
C24 C 0.4681(5) 0.5730(3) 0.6686(3) 0.0473(12) Uani 1 1 d . . . . .
H24 H 0.458512 0.623999 0.645509 0.057 Uiso 1 1 calc R . . . .
C25 C 0.5219(5) 0.5665(4) 0.7374(3) 0.0527(13) Uani 1 1 d . . . . .
H25 H 0.549620 0.613612 0.762410 0.063 Uiso 1 1 calc R . . . .
C26 C 0.5357(5) 0.4918(4) 0.7702(3) 0.0534(13) Uani 1 1 d . . . . .
H26 H 0.572010 0.488194 0.817913 0.064 Uiso 1 1 calc R . . . .
C27 C 0.4975(5) 0.4227(3) 0.7348(3) 0.0490(13) Uani 1 1 d . . . . .
H27 H 0.508228 0.371478 0.757400 0.059 Uiso 1 1 calc R . . . .

loop_
_atom_site_aniso_label
_atom_site_aniso_U_11
_atom_site_aniso_U_22
_atom_site_aniso_U_33
_atom_site_aniso_U_23
_atom_site_aniso_U_13
_atom_site_aniso_U_12
Br1 0.02774(16) 0.03771(19) 0.03206(17) -0.00172(16) 0.00048(16) 0.00396(16)
P1 0.0369(5) 0.0232(4) 0.0240(4) 0.0000(3) -0.0035(4) -0.0011(4)
O1 0.0354(14) 0.0217(12) 0.0256(13) -0.0022(10) 0.0027(11) -0.0015(10)
N1 0.0266(14) 0.0223(13) 0.0248(14) -0.0015(11) 0.0023(13) -0.0026(12)
N2 0.0240(14) 0.0181(13) 0.0270(15) -0.0023(11) 0.0028(12) -0.0019(11)
N3 0.0267(15) 0.0188(12) 0.0286(14) -0.0016(11) 0.0047(13) -0.0012(12)
C1 0.0244(15) 0.0181(14) 0.0249(14) -0.0020(12) 0.0037(13) -0.0001(14)
C2 0.0344(17) 0.0219(15) 0.0238(15) -0.0019(13) 0.0052(13) -0.0071(15)
C3 0.0307(17) 0.0179(15) 0.0251(17) -0.0002(12) 0.0056(13) -0.0036(13)
C4 0.0268(16) 0.0346(19) 0.0313(18) -0.0015(16) -0.0016(13) 0.0010(17)
C5 0.040(2) 0.032(2) 0.033(2) -0.0086(16) -0.0013(17) -0.0062(16)
C6 0.0381(19) 0.0187(15) 0.0322(19) -0.0003(15) 0.0071(17) 0.0019(14)
C7 0.030(2) 0.0239(17) 0.037(2) -0.0066(16) -0.0013(16) 0.0003(14)
C8 0.0305(19) 0.0184(15) 0.0324(18) -0.0025(13) 0.0062(15) -0.0002(13)
C9 0.038(2) 0.028(2) 0.054(3) -0.0085(19) 0.015(2) 0.0049(17)
C10 0.058(3) 0.027(2) 0.046(3) -0.0024(18) -0.009(2) -0.006(2)
C11 0.043(2) 0.0204(16) 0.033(2) -0.0008(14) 0.0139(16) 0.0004(15)
C12 0.075(4) 0.032(2) 0.029(2) 0.0038(17) 0.010(2) 0.005(2)
C13 0.049(3) 0.031(2) 0.061(3) -0.007(2) 0.030(2) -0.003(2)
C14 0.058(3) 0.043(2) 0.032(2) -0.0017(18) -0.018(2) -0.009(2)
C15 0.050(3) 0.105(6) 0.065(4) -0.044(4) -0.027(3) 0.021(3)
C16 0.250(14) 0.109(7) 0.079(5) 0.059(5) -0.110(8) -0.099(8)
C17 0.058(4) 0.099(5) 0.057(3) -0.053(3) 0.000(3) -0.020(3)
C18 0.041(2) 0.0272(19) 0.0258(17) -0.0007(15) 0.0068(15) 0.0023(16)
C19 0.056(3) 0.052(3) 0.082(4) 0.033(3) 0.035(3) 0.012(3)
C20 0.051(3) 0.045(3) 0.057(3) -0.021(2) -0.008(2) 0.016(2)
C21 0.032(2) 0.066(3) 0.041(2) -0.013(2) 0.0013(18) -0.009(2)
B1 0.0230(19) 0.0200(16) 0.0279(18) -0.0035(14) 0.0003(15) -0.0006(13)
F1 0.073(2) 0.0526(19) 0.076(2) -0.0021(18) 0.0093(19) -0.0027(17)
F2 0.059(2) 0.079(2) 0.0439(17) 0.0151(17) 0.0025(15) 0.0056(18)
C22 0.037(2) 0.048(3) 0.057(3) 0.007(2) 0.013(2) 0.003(2)
C23 0.037(3) 0.058(3) 0.040(2) 0.012(2) 0.012(2) 0.008(2)
C24 0.041(3) 0.051(3) 0.050(3) 0.014(2) 0.018(2) 0.005(2)
C25 0.042(3) 0.061(3) 0.056(3) 0.000(3) 0.015(2) -0.003(2)
C26 0.033(3) 0.079(4) 0.048(3) 0.015(3) 0.006(2) 0.000(3)
C27 0.036(2) 0.055(3) 0.056(3) 0.022(2) 0.013(2) 0.012(2)

loop_
_atom_type_symbol
_atom_type_description
_atom_type_scat_dispersion_real
_atom_type_scat_dispersion_imag
_atom_type_scat_source
C C 0.0033 0.0016 'International Tables Vol C Tables 4.2.6.8 and 6.1.1.4'
H H 0.0000 0.0000 'International Tables Vol C Tables 4.2.6.8 and 6.1.1.4'
B B 0.0013 0.0007 'International Tables Vol C Tables 4.2.6.8 and 6.1.1.4'
Br Br -0.2901 2.4595 'International Tables Vol C Tables 4.2.6.8 and 6.1.1.4'
F F 0.0171 0.0103 'International Tables Vol C Tables 4.2.6.8 and 6.1.1.4'
N N 0.0061 0.0033 'International Tables Vol C Tables 4.2.6.8 and 6.1.1.4'
O O 0.0106 0.0060 'International Tables Vol C Tables 4.2.6.8 and 6.1.1.4'
P P 0.1023 0.0942 'International Tables Vol C Tables 4.2.6.8 and 6.1.1.4'

loop_
_geom_angle_atom_site_label_1
_geom_angle_atom_site_label_2
_geom_angle_atom_site_label_3
_geom_angle
_geom_angle_site_symmetry_1
_geom_angle_site_symmetry_3
_geom_angle_publ_flag
O1 P1 C14 99.38(18) . . ?
O1 P1 C18 100.44(17) . . ?
C18 P1 C14 110.4(2) . . ?
B1 O1 P1 126.1(2) . . ?
C1 N1 C2 109.8(3) . . ?
C1 N1 C4 125.7(3) . . ?
C2 N1 C4 124.2(3) . . ?
C1 N2 C3 109.7(3) . . ?
C1 N2 C7 125.4(3) . . ?
C3 N2 C7 124.9(3) . . ?
C11 N3 C8 115.0(3) . . ?
B1 N3 C8 123.5(3) . . ?
B1 N3 C11 121.5(3) . . ?
N1 C1 N2 106.8(3) . . ?
N1 C1 B1 125.6(3) . . ?
N2 C1 B1 127.5(3) . . ?
N1 C2 C5 120.9(4) . . ?
C3 C2 N1 107.2(3) . . ?
C3 C2 C5 131.9(4) . . ?
N2 C3 C6 122.2(3) . . ?
C2 C3 N2 106.6(3) . . ?
C2 C3 C6 131.2(3) . . ?
N1 C4 H4A 109.5 . . ?
N1 C4 H4B 109.5 . . ?
N1 C4 H4C 109.5 . . ?
H4A C4 H4B 109.5 . . ?
H4A C4 H4C 109.5 . . ?
H4B C4 H4C 109.5 . . ?
C2 C5 H5A 109.5 . . ?
C2 C5 H5B 109.5 . . ?
C2 C5 H5C 109.5 . . ?
H5A C5 H5B 109.5 . . ?
H5A C5 H5C 109.5 . . ?
H5B C5 H5C 109.5 . . ?
C3 C6 H6A 109.5 . . ?
C3 C6 H6B 109.5 . . ?
C3 C6 H6C 109.5 . . ?
H6A C6 H6B 109.5 . . ?
H6A C6 H6C 109.5 . . ?
H6B C6 H6C 109.5 . . ?
N2 C7 H7A 109.5 . . ?
N2 C7 H7B 109.5 . . ?
N2 C7 H7C 109.5 . . ?
H7A C7 H7B 109.5 . . ?
H7A C7 H7C 109.5 . . ?
H7B C7 H7C 109.5 . . ?
N3 C8 H8 106.2 . . ?
N3 C8 C9 111.0(3) . . ?
N3 C8 C10 113.9(3) . . ?
C9 C8 H8 106.2 . . ?
C10 C8 H8 106.2 . . ?
C10 C8 C9 112.7(4) . . ?
C8 C9 H9A 109.5 . . ?
C8 C9 H9B 109.5 . . ?
C8 C9 H9C 109.5 . . ?
H9A C9 H9B 109.5 . . ?
H9A C9 H9C 109.5 . . ?
H9B C9 H9C 109.5 . . ?
C8 C10 H10A 109.5 . . ?
C8 C10 H10B 109.5 . . ?
C8 C10 H10C 109.5 . . ?
H10A C10 H10B 109.5 . . ?
H10A C10 H10C 109.5 . . ?
H10B C10 H10C 109.5 . . ?
N3 C11 H11 107.2 . . ?
N3 C11 C12 113.0(3) . . ?
N3 C11 C13 110.8(4) . . ?
C12 C11 H11 107.2 . . ?
C12 C11 C13 111.2(4) . . ?
C13 C11 H11 107.2 . . ?
C11 C12 H12A 109.5 . . ?
C11 C12 H12B 109.5 . . ?
C11 C12 H12C 109.5 . . ?
H12A C12 H12B 109.5 . . ?
H12A C12 H12C 109.5 . . ?
H12B C12 H12C 109.5 . . ?
C11 C13 H13A 109.5 . . ?
C11 C13 H13B 109.5 . . ?
C11 C13 H13C 109.5 . . ?
H13A C13 H13B 109.5 . . ?
H13A C13 H13C 109.5 . . ?
H13B C13 H13C 109.5 . . ?
C15 C14 P1 105.9(4) . . ?
C16 C14 P1 107.0(4) . . ?
C16 C14 C15 109.6(7) . . ?
C17 C14 P1 117.2(4) . . ?
C17 C14 C15 107.6(5) . . ?
C17 C14 C16 109.5(7) . . ?
C14 C15 H15A 109.5 . . ?
C14 C15 H15B 109.5 . . ?
C14 C15 H15C 109.5 . . ?
H15A C15 H15B 109.5 . . ?
H15A C15 H15C 109.5 . . ?
H15B C15 H15C 109.5 . . ?
C14 C16 H16A 109.5 . . ?
C14 C16 H16B 109.5 . . ?
C14 C16 H16C 109.5 . . ?
H16A C16 H16B 109.5 . . ?
H16A C16 H16C 109.5 . . ?
H16B C16 H16C 109.5 . . ?
C14 C17 H17A 109.5 . . ?
C14 C17 H17B 109.5 . . ?
C14 C17 H17C 109.5 . . ?
H17A C17 H17B 109.5 . . ?
H17A C17 H17C 109.5 . . ?
H17B C17 H17C 109.5 . . ?
C19 C18 P1 108.2(3) . . ?
C20 C18 P1 118.7(4) . . ?
C20 C18 C19 110.7(4) . . ?
C20 C18 C21 108.3(4) . . ?
C21 C18 P1 104.1(3) . . ?
C21 C18 C19 105.9(5) . . ?
C18 C19 H19A 109.5 . . ?
C18 C19 H19B 109.5 . . ?
C18 C19 H19C 109.5 . . ?
H19A C19 H19B 109.5 . . ?
H19A C19 H19C 109.5 . . ?
H19B C19 H19C 109.5 . . ?
C18 C20 H20A 109.5 . . ?
C18 C20 H20B 109.5 . . ?
C18 C20 H20C 109.5 . . ?
H20A C20 H20B 109.5 . . ?
H20A C20 H20C 109.5 . . ?
H20B C20 H20C 109.5 . . ?
C18 C21 H21A 109.5 . . ?
C18 C21 H21B 109.5 . . ?
C18 C21 H21C 109.5 . . ?
H21A C21 H21B 109.5 . . ?
H21A C21 H21C 109.5 . . ?
H21B C21 H21C 109.5 . . ?
O1 B1 N3 121.7(3) . . ?
O1 B1 C1 118.8(3) . . ?
N3 B1 C1 119.5(3) . . ?
F1 C22 C23 118.9(5) . . ?
F1 C22 C27 120.7(5) . . ?
C27 C22 C23 120.4(5) . . ?
F2 C23 C22 118.9(5) . . ?
F2 C23 C24 120.0(5) . . ?
C22 C23 C24 121.1(5) . . ?
C23 C24 H24 120.9 . . ?
C25 C24 C23 118.3(5) . . ?
C25 C24 H24 120.9 . . ?
C24 C25 H25 119.9 . . ?
C24 C25 C26 120.2(6) . . ?
C26 C25 H25 119.9 . . ?
C25 C26 H26 119.5 . . ?
C27 C26 C25 121.0(5) . . ?
C27 C26 H26 119.5 . . ?
C22 C27 C26 119.0(5) . . ?
C22 C27 H27 120.5 . . ?
C26 C27 H27 120.5 . . ?

loop_
_geom_bond_atom_site_label_1
_geom_bond_atom_site_label_2
_geom_bond_distance
_geom_bond_site_symmetry_2
_geom_bond_publ_flag
P1 O1 1.668(3) . ?
P1 C14 1.876(4) . ?
P1 C18 1.875(4) . ?
O1 B1 1.376(5) . ?
N1 C1 1.346(5) . ?
N1 C2 1.384(5) . ?
N1 C4 1.464(5) . ?
N2 C1 1.347(4) . ?
N2 C3 1.393(4) . ?
N2 C7 1.458(5) . ?
N3 C8 1.487(4) . ?
N3 C11 1.487(5) . ?
N3 B1 1.393(5) . ?
C1 B1 1.603(5) . ?
C2 C3 1.354(5) . ?
C2 C5 1.493(5) . ?
C3 C6 1.496(5) . ?
C4 H4A 0.9800 . ?
C4 H4B 0.9800 . ?
C4 H4C 0.9800 . ?
C5 H5A 0.9800 . ?
C5 H5B 0.9800 . ?
C5 H5C 0.9800 . ?
C6 H6A 0.9800 . ?
C6 H6B 0.9800 . ?
C6 H6C 0.9800 . ?
C7 H7A 0.9800 . ?
C7 H7B 0.9800 . ?
C7 H7C 0.9800 . ?
C8 H8 1.0000 . ?
C8 C9 1.518(6) . ?
C8 C10 1.509(6) . ?
C9 H9A 0.9800 . ?
C9 H9B 0.9800 . ?
C9 H9C 0.9800 . ?
C10 H10A 0.9800 . ?
C10 H10B 0.9800 . ?
C10 H10C 0.9800 . ?
C11 H11 1.0000 . ?
C11 C12 1.525(7) . ?
C11 C13 1.526(7) . ?
C12 H12A 0.9800 . ?
C12 H12B 0.9800 . ?
C12 H12C 0.9800 . ?
C13 H13A 0.9800 . ?
C13 H13B 0.9800 . ?
C13 H13C 0.9800 . ?
C14 C15 1.524(9) . ?
C14 C16 1.519(8) . ?
C14 C17 1.518(8) . ?
C15 H15A 0.9800 . ?
C15 H15B 0.9800 . ?
C15 H15C 0.9800 . ?
C16 H16A 0.9800 . ?
C16 H16B 0.9800 . ?
C16 H16C 0.9800 . ?
C17 H17A 0.9800 . ?
C17 H17B 0.9800 . ?
C17 H17C 0.9800 . ?
C18 C19 1.546(6) . ?
C18 C20 1.511(6) . ?
C18 C21 1.531(6) . ?
C19 H19A 0.9800 . ?
C19 H19B 0.9800 . ?
C19 H19C 0.9800 . ?
C20 H20A 0.9800 . ?
C20 H20B 0.9800 . ?
C20 H20C 0.9800 . ?
C21 H21A 0.9800 . ?
C21 H21B 0.9800 . ?
C21 H21C 0.9800 . ?
F1 C22 1.347(7) . ?
F2 C23 1.358(6) . ?
C22 C23 1.379(7) . ?
C22 C27 1.366(8) . ?
C23 C24 1.383(8) . ?
C24 H24 0.9500 . ?
C24 C25 1.379(8) . ?
C25 H25 0.9500 . ?
C25 C26 1.383(8) . ?
C26 H26 0.9500 . ?
C26 C27 1.377(9) . ?
C27 H27 0.9500 . ?
